data_8105219
loop_
_publ_author_name
'Luo, Peng'
'Chittiboyina, Amar G.'
'Pan, Wei-Gao'
'Wei, Wan-Xing'

_publ_section_title
;
 Crystal structure of 4-hydroxynaphtho[2,3-b]benzofuran-6,11-dione,
 C16H8O4
;
_journal_issue 3
_journal_name_full 'Zeitschrift f\"ur Kristallographie - New Crystal Structures'
_journal_page_first 565
_journal_page_last 567
_journal_paper_doi 10.1515/ncrs-2019-0809
_journal_volume 235
_journal_year 2020
_chemical_formula_moiety 'C16 H8 O4'
_chemical_formula_sum 'C16 H8 O4'
_chemical_formula_weight 264.22
_chemical_melting_point 536
_space_group_crystal_system monoclinic
_space_group_IT_number 7
_space_group_name_Hall 'P -2yc'
_space_group_name_H-M_alt 'P 1 c 1'
_atom_sites_solution_hydrogens geom
_atom_sites_solution_primary direct
_atom_sites_solution_secondary difmap
_audit_creation_method SHELXL-2014/7
_cell_angle_alpha 90
_cell_angle_beta 96.121(2)
_cell_angle_gamma 90
_cell_formula_units_Z 2
_cell_length_a 3.71330(10)
_cell_length_b 9.7214(4)
_cell_length_c 15.5765(6)
_cell_measurement_reflns_used 4262
_cell_measurement_temperature 150(2)
_cell_measurement_theta_max 74.51
_cell_measurement_theta_min 2.85
_cell_volume 559.08(3)
_computing_cell_refinement 'Bruker SAINT[1]'
_computing_data_collection 'Bruker APEX2[1]'
_computing_data_reduction 'Bruker SAINT[1]'
_computing_molecular_graphics 'SHELXL-2014/7 (Sheldrick, 2014)[3]'
_computing_publication_material 'SHELXL-2014/7 (Sheldrick, 2014)[3]'
_computing_structure_refinement 'SHELXL-2014/7 (Sheldrick, 2014)[3]'
_computing_structure_solution 'SHELXS-97 (Sheldrick 2008)[2]'
_diffrn_ambient_temperature 150(2)
_diffrn_measured_fraction_theta_full 0.989
_diffrn_measured_fraction_theta_max 0.990
_diffrn_measurement_device_type 'Bruker APEX-II CCD'
_diffrn_measurement_method '\f and \w scans'
_diffrn_radiation_type CuK\a
_diffrn_radiation_wavelength 1.54178
_diffrn_reflns_av_R_equivalents 0.0238
_diffrn_reflns_av_unetI/netI 0.0294
_diffrn_reflns_Laue_measured_fraction_full 0.989
_diffrn_reflns_Laue_measured_fraction_max 0.990
_diffrn_reflns_limit_h_max 4
_diffrn_reflns_limit_h_min -4
_diffrn_reflns_limit_k_max 12
_diffrn_reflns_limit_k_min -12
_diffrn_reflns_limit_l_max 19
_diffrn_reflns_limit_l_min -19
_diffrn_reflns_number 4922
_diffrn_reflns_point_group_measured_fraction_full 0.836
_diffrn_reflns_point_group_measured_fraction_max 0.827
_diffrn_reflns_theta_full 67.679
_diffrn_reflns_theta_max 74.702
_diffrn_reflns_theta_min 4.548
_diffrn_source 'fine-focus sealed tube'
_exptl_absorpt_coefficient_mu 0.951
_exptl_absorpt_correction_type none
_exptl_crystal_colour red
_exptl_crystal_density_diffrn 1.570
_exptl_crystal_density_method 'not measured'
_exptl_crystal_description block
_exptl_crystal_F_000 272
_exptl_crystal_size_max 0.40
_exptl_crystal_size_mid 0.15
_exptl_crystal_size_min 0.10
_refine_diff_density_max 0.248
_refine_diff_density_min -0.240
_refine_diff_density_rms 0.055
_refine_ls_abs_structure_details
;
 Flack x determined using 714 quotients [(I+)-(I-)]/[(I+)+(I-)]
 (Parsons, Flack and Wagner, Acta Cryst. B69 (2013) 249-259).
;
_refine_ls_abs_structure_Flack 0.50(9)
_refine_ls_extinction_coef .
_refine_ls_extinction_method none
_refine_ls_goodness_of_fit_ref 1.097
_refine_ls_hydrogen_treatment constr
_refine_ls_matrix_type full
_refine_ls_number_parameters 182
_refine_ls_number_reflns 1904
_refine_ls_number_restraints 2
_refine_ls_restrained_S_all 1.097
_refine_ls_R_factor_all 0.0513
_refine_ls_R_factor_gt 0.0506
_refine_ls_shift/su_max 0.000
_refine_ls_shift/su_mean 0.000
_refine_ls_structure_factor_coef Fsqd
_refine_ls_weighting_details 'w=1/[\s^2^(Fo^2^)+(0.0969P)^2^+0.0283P] where P=(Fo^2^+2Fc^2^)/3'
_refine_ls_weighting_scheme calc
_refine_ls_wR_factor_gt 0.1264
_refine_ls_wR_factor_ref 0.1274
_reflns_Friedel_coverage 0.661
_reflns_Friedel_fraction_full 0.681
_reflns_Friedel_fraction_max 0.662
_reflns_number_gt 1848
_reflns_number_total 1904
_reflns_threshold_expression 'I > 2\s(I)'
_cod_data_source_file suppl_ncrs-2019-0809_suppl.cif
_cod_data_source_block n
_cod_original_sg_symbol_H-M 'P c'
_cod_database_code 8105219
_shelx_shelxl_version_number 2014/7
_shelx_space_group_comment
;
The symmetry employed for this shelxl refinement is uniquely defined
by the following loop, which should always be used as a source of
symmetry information in preference to the above space-group names.
They are only intended as comments.
;

loop_
_space_group_symop_operation_xyz
'x, y, z'
'x, -y, z+1/2'

loop_
_atom_site_label
_atom_site_type_symbol
_atom_site_fract_x
_atom_site_fract_y
_atom_site_fract_z
_atom_site_U_iso_or_equiv
_atom_site_adp_type
_atom_site_occupancy
_atom_site_site_symmetry_order
_atom_site_calc_flag
_atom_site_refinement_flags_posn
_atom_site_refinement_flags_adp
_atom_site_refinement_flags_occupancy
_atom_site_disorder_assembly
_atom_site_disorder_group
C1 C 0.2574(8) 0.9446(3) 0.0871(2) 0.0482(7) Uani 1 1 d . . . . .
C2 C 0.1782(8) 0.7996(3) 0.1059(2) 0.0490(7) Uani 1 1 d . . . . .
C3 C 0.0003(8) 0.7091(3) 0.0505(2) 0.0479(6) Uani 1 1 d . . . . .
C4 C -0.1447(8) 0.7502(3) -0.0370(2) 0.0490(7) Uani 1 1 d . . . . .
C5 C -0.0726(8) 0.8956(3) -0.0610(2) 0.0481(7) Uani 1 1 d . . . . .
C6 C -0.1944(8) 0.9418(3) -0.1436(2) 0.0509(7) Uani 1 1 d . . . . .
H6 H -0.3165 0.8801 -0.1841 0.061 Uiso 1 1 calc R U . . .
C7 C -0.1391(9) 1.0769(4) -0.1672(2) 0.0565(8) Uani 1 1 d . . . . .
H7 H -0.2233 1.1071 -0.2238 0.068 Uiso 1 1 calc R U . . .
C8 C 0.0375(9) 1.1678(3) -0.1091(2) 0.0564(8) Uani 1 1 d . . . . .
H8 H 0.0720 1.2607 -0.1254 0.068 Uiso 1 1 calc R U . . .
C9 C 0.1643(9) 1.1232(3) -0.0268(2) 0.0516(7) Uani 1 1 d . . . . .
H9 H 0.2887 1.1855 0.0129 0.062 Uiso 1 1 calc R U . . .
C10 C 0.1111(8) 0.9885(3) -0.0022(2) 0.0469(6) Uani 1 1 d . . . . .
C11 C 0.1807(9) 0.6079(3) 0.1763(2) 0.0494(7) Uani 1 1 d . . . . .
C12 C 0.2476(9) 0.5100(3) 0.2423(2) 0.0510(7) Uani 1 1 d . . . . .
C13 C 0.1155(9) 0.3793(3) 0.2219(2) 0.0542(7) Uani 1 1 d . . . . .
H13 H 0.1524 0.3086 0.2640 0.065 Uiso 1 1 calc R U . . .
C14 C -0.0704(9) 0.3483(3) 0.1413(3) 0.0554(7) Uani 1 1 d . . . . .
H14 H -0.1572 0.2574 0.1306 0.067 Uiso 1 1 calc R U . . .
C15 C -0.1317(9) 0.4455(3) 0.0769(2) 0.0531(7) Uani 1 1 d . . . . .
H15 H -0.2559 0.4228 0.0223 0.064 Uiso 1 1 calc R U . . .
C16 C -0.0040(8) 0.5787(3) 0.0952(2) 0.0503(7) Uani 1 1 d . . . . .
O1 O 0.4319(7) 1.0189(2) 0.13825(16) 0.0583(6) Uani 1 1 d . . . . .
O2 O -0.3184(7) 0.6724(2) -0.08651(16) 0.0589(6) Uani 1 1 d . . . . .
O3 O 0.2932(5) 0.7437(2) 0.18328(14) 0.0496(5) Uani 1 1 d . . . . .
O4 O 0.4307(7) 0.5496(2) 0.31748(16) 0.0580(6) Uani 1 1 d . . . . .
H4 H 0.4757 0.4806 0.3492 0.087 Uiso 1 1 calc R U . . .

loop_
_atom_site_aniso_label
_atom_site_aniso_U_11
_atom_site_aniso_U_22
_atom_site_aniso_U_33
_atom_site_aniso_U_23
_atom_site_aniso_U_13
_atom_site_aniso_U_12
C1 0.0475(16) 0.0464(14) 0.0505(16) -0.0023(12) 0.0047(12) -0.0010(12)
C2 0.0457(15) 0.0484(15) 0.0531(16) 0.0002(12) 0.0062(11) 0.0032(12)
C3 0.0445(14) 0.0462(14) 0.0536(16) -0.0019(11) 0.0080(11) 0.0015(11)
C4 0.0450(15) 0.0505(15) 0.0514(16) -0.0027(12) 0.0044(12) 0.0005(12)
C5 0.0435(15) 0.0505(15) 0.0510(16) -0.0007(12) 0.0078(12) 0.0028(12)
C6 0.0467(17) 0.0566(16) 0.0495(16) -0.0026(13) 0.0057(13) 0.0013(12)
C7 0.0526(18) 0.0639(18) 0.0529(16) 0.0085(15) 0.0062(14) 0.0059(15)
C8 0.0528(17) 0.0543(16) 0.063(2) 0.0085(14) 0.0098(15) 0.0016(14)
C9 0.0481(16) 0.0494(15) 0.0578(17) -0.0025(12) 0.0072(13) -0.0017(12)
C10 0.0442(14) 0.0473(14) 0.0491(15) -0.0003(12) 0.0051(11) 0.0036(12)
C11 0.0475(16) 0.0445(13) 0.0570(17) -0.0025(12) 0.0095(12) 0.0028(12)
C12 0.0501(16) 0.0488(14) 0.0549(16) 0.0002(12) 0.0089(13) 0.0070(12)
C13 0.0526(17) 0.0501(15) 0.0614(18) 0.0082(14) 0.0132(13) 0.0052(14)
C14 0.0526(17) 0.0462(13) 0.069(2) -0.0013(14) 0.0134(14) 0.0005(13)
C15 0.0510(17) 0.0496(14) 0.0592(17) -0.0048(12) 0.0086(13) 0.0001(12)
C16 0.0468(16) 0.0503(14) 0.0548(17) -0.0018(12) 0.0099(12) 0.0023(12)
O1 0.0669(14) 0.0507(11) 0.0552(12) -0.0018(10) -0.0033(10) -0.0073(10)
O2 0.0641(14) 0.0559(12) 0.0548(12) -0.0072(9) -0.0023(11) -0.0053(11)
O3 0.0530(12) 0.0447(10) 0.0509(12) 0.0000(8) 0.0037(9) 0.0013(8)
O4 0.0685(15) 0.0512(11) 0.0534(12) 0.0031(10) 0.0026(10) 0.0063(10)

loop_
_atom_type_symbol
_atom_type_description
_atom_type_scat_dispersion_real
_atom_type_scat_dispersion_imag
_atom_type_scat_source
C C 0.0181 0.0091 'International Tables Vol C Tables 4.2.6.8 and 6.1.1.4'
H H 0.0000 0.0000 'International Tables Vol C Tables 4.2.6.8 and 6.1.1.4'
O O 0.0492 0.0322 'International Tables Vol C Tables 4.2.6.8 and 6.1.1.4'

loop_
_geom_angle_atom_site_label_1
_geom_angle_atom_site_label_2
_geom_angle_atom_site_label_3
_geom_angle
_geom_angle_site_symmetry_1
_geom_angle_site_symmetry_3
O1 C1 C2 122.9(3) . .
O1 C1 C10 123.7(3) . .
C2 C1 C10 113.3(3) . .
O3 C2 C3 113.2(3) . .
O3 C2 C1 120.7(3) . .
C3 C2 C1 126.0(3) . .
C2 C3 C16 107.0(3) . .
C2 C3 C4 121.4(3) . .
C16 C3 C4 131.6(3) . .
O2 C4 C3 122.5(3) . .
O2 C4 C5 121.8(3) . .
C3 C4 C5 115.6(3) . .
C6 C5 C10 118.8(3) . .
C6 C5 C4 119.2(3) . .
C10 C5 C4 122.1(3) . .
C7 C6 C5 120.6(3) . .
C7 C6 H6 119.7 . .
C5 C6 H6 119.7 . .
C8 C7 C6 120.4(3) . .
C8 C7 H7 119.8 . .
C6 C7 H7 119.8 . .
C7 C8 C9 119.8(3) . .
C7 C8 H8 120.1 . .
C9 C8 H8 120.1 . .
C10 C9 C8 120.5(3) . .
C10 C9 H9 119.7 . .
C8 C9 H9 119.7 . .
C9 C10 C5 119.9(3) . .
C9 C10 C1 118.6(3) . .
C5 C10 C1 121.5(3) . .
O3 C11 C16 112.3(3) . .
O3 C11 C12 124.1(3) . .
C16 C11 C12 123.6(3) . .
O4 C12 C13 126.5(3) . .
O4 C12 C11 118.4(3) . .
C13 C12 C11 115.0(3) . .
C12 C13 C14 122.1(3) . .
C12 C13 H13 118.9 . .
C14 C13 H13 118.9 . .
C15 C14 C13 122.2(3) . .
C15 C14 H14 118.9 . .
C13 C14 H14 118.9 . .
C14 C15 C16 117.4(3) . .
C14 C15 H15 121.3 . .
C16 C15 H15 121.3 . .
C15 C16 C11 119.7(3) . .
C15 C16 C3 137.2(3) . .
C11 C16 C3 103.1(3) . .
C2 O3 C11 104.5(2) . .
C12 O4 H4 109.5 . .

loop_
_geom_bond_atom_site_label_1
_geom_bond_atom_site_label_2
_geom_bond_distance
_geom_bond_site_symmetry_2
C1 O1 1.211(4) .
C1 C2 1.476(4) .
C1 C10 1.500(4) .
C2 O3 1.349(4) .
C2 C3 1.354(4) .
C3 C16 1.448(5) .
C3 C4 1.467(4) .
C4 O2 1.215(4) .
C4 C5 1.494(4) .
C5 C6 1.392(4) .
C5 C10 1.410(4) .
C6 C7 1.385(5) .
C6 H6 0.9500 .
C7 C8 1.380(5) .
C7 H7 0.9500 .
C8 C9 1.387(5) .
C8 H8 0.9500 .
C9 C10 1.384(4) .
C9 H9 0.9500 .
C11 O3 1.385(4) .
C11 C16 1.400(5) .
C11 C12 1.404(4) .
C12 O4 1.346(4) .
C12 C13 1.386(5) .
C13 C14 1.399(5) .
C13 H13 0.9500 .
C14 C15 1.379(5) .
C14 H14 0.9500 .
C15 C16 1.398(5) .
C15 H15 0.9500 .
O4 H4 0.8400 .

loop_
_geom_hbond_atom_site_label_D
_geom_hbond_atom_site_label_H
_geom_hbond_atom_site_label_A
_geom_hbond_distance_DH
_geom_hbond_distance_HA
_geom_hbond_distance_DA
_geom_hbond_angle_DHA
_geom_hbond_site_symmetry_A
O4 H4 O2 0.84 1.91 2.733(3) 167.4 2_665

loop_
_geom_torsion_atom_site_label_1
_geom_torsion_atom_site_label_2
_geom_torsion_atom_site_label_3
_geom_torsion_atom_site_label_4
_geom_torsion
_geom_torsion_site_symmetry_1
_geom_torsion_site_symmetry_2
_geom_torsion_site_symmetry_3
_geom_torsion_site_symmetry_4
O1 C1 C2 O3 1.5(5) . . . .
C10 C1 C2 O3 179.6(3) . . . .
O1 C1 C2 C3 -176.7(3) . . . .
C10 C1 C2 C3 1.4(5) . . . .
O3 C2 C3 C16 -0.2(4) . . . .
C1 C2 C3 C16 178.1(3) . . . .
O3 C2 C3 C4 -179.8(3) . . . .
C1 C2 C3 C4 -1.5(5) . . . .
C2 C3 C4 O2 -176.8(3) . . . .
C16 C3 C4 O2 3.7(6) . . . .
C2 C3 C4 C5 1.8(5) . . . .
C16 C3 C4 C5 -177.8(3) . . . .
O2 C4 C5 C6 -2.8(5) . . . .
C3 C4 C5 C6 178.6(3) . . . .
O2 C4 C5 C10 176.3(3) . . . .
C3 C4 C5 C10 -2.2(4) . . . .
C10 C5 C6 C7 -0.6(5) . . . .
C4 C5 C6 C7 178.5(3) . . . .
C5 C6 C7 C8 -0.1(5) . . . .
C6 C7 C8 C9 0.8(6) . . . .
C7 C8 C9 C10 -0.8(6) . . . .
C8 C9 C10 C5 0.2(5) . . . .
C8 C9 C10 C1 179.2(3) . . . .
C6 C5 C10 C9 0.6(5) . . . .
C4 C5 C10 C9 -178.6(3) . . . .
C6 C5 C10 C1 -178.5(3) . . . .
C4 C5 C10 C1 2.4(5) . . . .
O1 C1 C10 C9 -2.8(5) . . . .
C2 C1 C10 C9 179.1(3) . . . .
O1 C1 C10 C5 176.3(3) . . . .
C2 C1 C10 C5 -1.8(4) . . . .
O3 C11 C12 O4 0.4(5) . . . .
C16 C11 C12 O4 179.5(3) . . . .
O3 C11 C12 C13 -179.3(3) . . . .
C16 C11 C12 C13 -0.2(5) . . . .
O4 C12 C13 C14 -179.6(3) . . . .
C11 C12 C13 C14 0.0(5) . . . .
C12 C13 C14 C15 0.5(6) . . . .
C13 C14 C15 C16 -0.7(6) . . . .
C14 C15 C16 C11 0.5(5) . . . .
C14 C15 C16 C3 179.3(4) . . . .
O3 C11 C16 C15 179.1(3) . . . .
C12 C11 C16 C15 -0.1(5) . . . .
O3 C11 C16 C3 0.0(4) . . . .
C12 C11 C16 C3 -179.2(3) . . . .
C2 C3 C16 C15 -178.8(4) . . . .
C4 C3 C16 C15 0.8(7) . . . .
C2 C3 C16 C11 0.1(3) . . . .
C4 C3 C16 C11 179.7(3) . . . .
C3 C2 O3 C11 0.1(4) . . . .
C1 C2 O3 C11 -178.2(3) . . . .
C16 C11 O3 C2 -0.1(4) . . . .
C12 C11 O3 C2 179.1(3) . . . .
